data_4313470
loop_
_publ_author_name
'Klaus M\"uller-Buschbaum'
'Catharina C. Quitmann'

_publ_contact_author
;
    Dr. K. M\"uller-Buschbaum
    Institut f\"ur Anorganische Chemie der Universit\"at zu K\"oln
    D-50939 K\"oln
;
_publ_section_title
;
 Two New Groups of Homoleptic Rare Earth Pyridylbenzimidazolates:
 (NC12H8(NH)2)[Ln(N3C12H8)4] with Ln = Y, Tb, Yb, and
 [Ln(N3C12H8)2(N3C12H9)2][Ln(N3C12H8)4](N3C12H9)2 with Ln = La, Sm, Eu
;
_journal_name_full 'Inorganic Chemistry'
_journal_page_first 2742
_journal_page_last 2750
_journal_paper_doi 10.1021/ic020681u
_journal_volume 42
_journal_year 2003
_chemical_formula_moiety '[Eu(N3C12H8)2(N3C12H9)2][Eu(N3C12H8)4](N3C12H9)2'
_chemical_formula_sum 'C120 H84 Eu2 N30'
_chemical_formula_weight 2500.06
_chemical_melting_point ?
_chemical_name_systematic
;
  [Di-(2-(Pyridyl-)Benzimidazolato)-Di-(2-(Pyridyl-)Benzimidazole-Europ 
ium(III)]-[Europium(III)-Tetra-(2-(Pyridyl-)Benzimidazolate]
;
_space_group_IT_number 80
_symmetry_cell_setting tetragonal
_symmetry_space_group_name_Hall 'I 4bw'
_symmetry_space_group_name_H-M 'I 41'
_atom_sites_solution_hydrogens geom
_atom_sites_solution_primary direct
_atom_sites_solution_secondary difmap
_audit_creation_method SHELXL-97
_cell_angle_alpha 90.00
_cell_angle_beta 90.00
_cell_angle_gamma 90.00
_cell_formula_units_Z 4
_cell_length_a 16.8589(9)
_cell_length_b 16.8589(9)
_cell_length_c 37.600(3)
_cell_measurement_reflns_used N/A
_cell_measurement_temperature 170(2)
_cell_measurement_theta_max 25.16
_cell_measurement_theta_min 1.32
_cell_volume 10686.8(12)
_computing_cell_refinement 'STOE SOFTWARE'
_computing_data_collection 'STOE SOFTWARE'
_computing_data_reduction 'STOE SOFTWARE'
_computing_molecular_graphics POVRAY
_computing_structure_refinement 'SHELXL-97 (Sheldrick, 1997)'
_computing_structure_solution 'SHELXS-97 (Sheldrick, 1997)'
_diffrn_ambient_temperature 170(2)
_diffrn_measured_fraction_theta_full 0.981
_diffrn_measured_fraction_theta_max 0.981
_diffrn_measurement_device_type 'STOE IPDS 2'
_diffrn_measurement_method '2 deg phi scans'
_diffrn_radiation_monochromator graphite
_diffrn_radiation_source 'fine-focus sealed tube'
_diffrn_radiation_type MoK\a
_diffrn_radiation_wavelength 0.71073
_diffrn_reflns_av_R_equivalents 0.2296
_diffrn_reflns_av_sigmaI/netI 0.1200
_diffrn_reflns_limit_h_max 19
_diffrn_reflns_limit_h_min -19
_diffrn_reflns_limit_k_max 20
_diffrn_reflns_limit_k_min -20
_diffrn_reflns_limit_l_max 43
_diffrn_reflns_limit_l_min -44
_diffrn_reflns_number 54635
_diffrn_reflns_theta_full 25.16
_diffrn_reflns_theta_max 25.16
_diffrn_reflns_theta_min 1.32
_diffrn_standards_number N/A
_exptl_absorpt_coefficient_mu 1.228
_exptl_absorpt_correction_type none
_exptl_crystal_colour yellow
_exptl_crystal_density_diffrn 1.396
_exptl_crystal_density_method 'not measured'
_exptl_crystal_description octahedron
_exptl_crystal_F_000 4544
_exptl_crystal_size_max 0.4
_exptl_crystal_size_mid 0.4
_exptl_crystal_size_min 0.3
_refine_diff_density_max 2.008
_refine_diff_density_min -1.281
_refine_diff_density_rms 0.137
_refine_ls_abs_structure_details 'Flack H D (1983), Acta Cryst. A39, 876-881'
_refine_ls_abs_structure_Flack 0.46(3)
_refine_ls_extinction_method none
_refine_ls_goodness_of_fit_ref 0.967
_refine_ls_hydrogen_treatment mixed
_refine_ls_matrix_type full
_refine_ls_number_parameters 687
_refine_ls_number_reflns 9283
_refine_ls_number_restraints 1
_refine_ls_restrained_S_all 0.967
_refine_ls_R_factor_all 0.0983
_refine_ls_R_factor_gt 0.0601
_refine_ls_shift/su_max 0.732
_refine_ls_shift/su_mean 0.204
_refine_ls_structure_factor_coef Fsqd
_refine_ls_weighting_details 'calc w=1/[\s^2^(Fo^2^)+(0.0623P)^2^+0.0000P] where P=(Fo^2^+2Fc^2^)/3'
_refine_ls_weighting_scheme calc
_refine_ls_wR_factor_gt 0.1235
_refine_ls_wR_factor_ref 0.1379
_reflns_number_gt 6030
_reflns_number_total 9283
_reflns_threshold_expression >2sigma(I)
_cod_data_source_file ic020681u_4.cif
_cod_data_source_block C120H84Eu2N30
_cod_depositor_comments
;
The following automatic conversions were performed:

'_chemical_melting_point' value 'none' was changed to '?' - the value
is undefined or not given.

Automatic conversion script
Id: cif_fix_values 1569 2011-02-09 13:29:24Z adriana 
;
_cod_original_cell_volume 10686.9(11)
_cod_database_code 4313470

loop_
_symmetry_equiv_pos_as_xyz
'x, y, z'
'-y, x+1/2, z+1/4'
'-x, -y, z'
'y, -x+1/2, z+1/4'
'x+1/2, y+1/2, z+1/2'
'-y+1/2, x+1, z+3/4'
'-x+1/2, -y+1/2, z+1/2'
'y+1/2, -x+1, z+3/4'

loop_
_atom_site_label
_atom_site_type_symbol
_atom_site_fract_x
_atom_site_fract_y
_atom_site_fract_z
_atom_site_U_iso_or_equiv
_atom_site_adp_type
_atom_site_occupancy
_atom_site_calc_flag
_atom_site_refinement_flags
_atom_site_disorder_assembly
_atom_site_disorder_group
Eu1 Eu 0.5000 0.0000 0.109561(13) 0.0306(4) Uani 1 d S . .
Eu2 Eu 0.0000 0.5000 0.243657(12) 0.0276(4) Uani 1 d S . .
N4 N 0.4456(7) 0.0678(9) 0.1613(4) 0.022(3) Uani 1 d . . .
N2 N 0.3972(10) 0.0875(9) 0.0849(4) 0.035(4) Uani 1 d . . .
N1 N 0.4235(11) -0.0601(10) 0.0536(5) 0.061(6) Uani 1 d . . .
N5 N 0.5934(10) 0.1055(11) 0.1379(5) 0.042(5) Uani 1 d . . .
C5 C 0.3735(9) -0.0139(11) 0.0369(5) 0.038(5) Uani 1 d . . .
C6 C 0.3595(12) 0.0651(11) 0.0551(5) 0.032(5) Uani 1 d . . .
C4 C 0.3407(12) -0.0391(12) 0.0076(5) 0.038(5) Uani 1 d . . .
H4 H 0.3147 -0.0019 -0.0065 0.046 Uiso 1 calc R . .
C14 C 0.3005(9) 0.0374(11) 0.1758(6) 0.034(4) Uani 1 d . . .
H14 H 0.2877 0.0124 0.1545 0.041 Uiso 1 calc R . .
C13 C 0.3752(13) 0.0645(12) 0.1800(6) 0.034(5) Uani 1 d . . .
C1 C 0.4429(12) -0.1368(11) 0.0409(6) 0.039(5) Uani 1 d . . .
H1 H 0.4801 -0.1677 0.0527 0.047 Uiso 1 calc R . .
C31 C -0.0714(12) 0.3776(12) 0.1686(4) 0.024(4) Uani 1 d . . .
N3 N 0.3078(11) 0.1135(10) 0.0410(5) 0.041(5) Uani 1 d . . .
C21 C 0.6318(15) 0.1784(16) 0.1901(7) 0.062(7) Uani 1 d . . .
H21 H 0.6204 0.1979 0.2127 0.075 Uiso 1 calc R . .
C17 C 0.3241(12) 0.1134(12) 0.2396(4) 0.043(5) Uani 1 d . . .
H17 H 0.3289 0.1366 0.2619 0.051 Uiso 1 calc R . .
N9 N -0.1398(11) 0.4636(11) 0.1381(4) 0.037(4) Uani 1 d . . .
H9A H -0.1700 0.4844 0.1222 0.045 Uiso 1 calc R . .
C22 C 0.6992(12) 0.1973(13) 0.1755(6) 0.045(5) Uani 1 d . . .
H22 H 0.7364 0.2267 0.1881 0.055 Uiso 1 calc R . .
C37 C -0.1271(13) 0.5608(13) 0.3099(4) 0.039(5) Uani 1 d . . .
H37 H -0.1594 0.5233 0.2990 0.046 Uiso 1 calc R . .
C7 C 0.3089(12) 0.1769(13) 0.0634(6) 0.039(5) Uani 1 d . . .
C23 C 0.7147(14) 0.1735(15) 0.1412(7) 0.050(6) Uani 1 d . . .
H23 H 0.7617 0.1877 0.1299 0.060 Uiso 1 calc R . .
C8 C 0.2720(13) 0.2526(11) 0.0619(6) 0.043(6) Uani 1 d . . .
H8 H 0.2344 0.2657 0.0448 0.052 Uiso 1 calc R . .
C18 C 0.3941(13) 0.1129(12) 0.2168(5) 0.035(5) Uani 1 d . . .
N6 N 0.4683(10) 0.1301(11) 0.2148(5) 0.042(4) Uani 1 d . . .
C3 C 0.3415(14) -0.1120(14) -0.0035(6) 0.049(5) Uani 1 d . . .
H3 H 0.3044 -0.1313 -0.0196 0.059 Uiso 1 calc R . .
C10 C 0.3523(13) 0.2933(9) 0.1154(5) 0.039(5) Uani 1 d . . .
H10 H 0.3645 0.3323 0.1320 0.046 Uiso 1 calc R . .
C2 C 0.4074(13) -0.1642(13) 0.0118(5) 0.039(5) Uani 1 d . . .
H2 H 0.4217 -0.2122 0.0014 0.047 Uiso 1 calc R . .
C15 C 0.2428(12) 0.0445(12) 0.2009(5) 0.035(4) Uani 1 d . . .
H15 H 0.1935 0.0214 0.1968 0.042 Uiso 1 calc R . .
C36 C -0.1031(11) 0.3841(11) 0.1401(5) 0.029(4) Uani 1 d . . .
C9 C 0.2969(14) 0.3066(13) 0.0886(7) 0.058(7) Uani 1 d . . .
H9 H 0.2736 0.3566 0.0881 0.070 Uiso 1 calc R . .
N10 N -0.0605(8) 0.5702(6) 0.2971(3) 0.018(3) Uani 1 d . . .
C12 C 0.3737(11) 0.1662(11) 0.0902(6) 0.029(4) Uani 1 d . . .
C20 C 0.5741(13) 0.1281(14) 0.1728(5) 0.046(6) Uani 1 d . . .
C16 C 0.2554(13) 0.0835(10) 0.2309(6) 0.042(5) Uani 1 d . . .
H16 H 0.2132 0.0899 0.2466 0.051 Uiso 1 calc R . .
C19 C 0.4952(12) 0.1132(12) 0.1850(6) 0.041(6) Uani 1 d . . .
C24 C 0.6574(15) 0.1267(14) 0.1236(6) 0.056(7) Uani 1 d . . .
H24 H 0.6674 0.1109 0.1004 0.067 Uiso 1 calc R . .
C47 C 0.2167(14) 0.6130(14) 0.2385(7) 0.059(7) Uani 1 d . . .
H47 H 0.2081 0.5737 0.2215 0.071 Uiso 1 calc R . .
C11 C 0.3882(12) 0.2203(10) 0.1164(4) 0.039(5) Uani 1 d . . .
H11 H 0.4225 0.2076 0.1349 0.046 Uiso 1 calc R . .
N7 N -0.1083(9) 0.5913(10) 0.2170(4) 0.029(4) Uani 1 d . . .
N11 N 0.0837(9) 0.6027(8) 0.2692(4) 0.033(4) Uani 1 d . . .
C40 C -0.0389(14) 0.6721(14) 0.3443(6) 0.047(5) Uani 1 d . . .
H40 H -0.0098 0.7142 0.3536 0.057 Uiso 1 calc R . .
C58 C -0.3547(10) 0.5397(12) 0.2803(5) 0.059(4) Uani 1 d . . .
H58 H -0.3276 0.4919 0.2825 0.071 Uiso 1 calc R . .
C29 C -0.1341(11) 0.5754(9) 0.1850(5) 0.030(4) Uani 1 d . . .
C30 C -0.1099(10) 0.4955(11) 0.1709(5) 0.025(4) Uani 1 d . . .
C57 C -0.3501(11) 0.5785(15) 0.2497(5) 0.070(5) Uani 1 d . . .
H57 H -0.3145 0.5598 0.2328 0.084 Uiso 1 calc R . .
N8 N -0.0724(11) 0.4441(13) 0.1876(5) 0.051(5) Uani 1 d . . .
C41 C -0.0148(11) 0.6255(12) 0.3133(4) 0.035(5) Uani 1 d . . .
C48 C 0.1566(13) 0.6361(13) 0.2633(6) 0.034(5) Uani 1 d . . .
C35 C -0.1162(12) 0.3326(13) 0.1113(6) 0.047(6) Uani 1 d . . .
H35 H -0.1422 0.3459 0.0903 0.057 Uiso 1 calc R . .
C42 C 0.0623(13) 0.6422(14) 0.2995(5) 0.040(6) Uani 1 d . . .
C28 C -0.1728(12) 0.6265(12) 0.1625(5) 0.034(5) Uani 1 d . . .
H28 H -0.1846 0.6122 0.1392 0.041 Uiso 1 calc R . .
C32 C -0.0355(13) 0.3017(14) 0.1801(6) 0.051(6) Uani 1 d . . .
H32 H -0.0084 0.2949 0.2014 0.061 Uiso 1 calc R . .
C39 C -0.1155(15) 0.6438(14) 0.3591(7) 0.051(6) Uani 1 d . . .
H39 H -0.1310 0.6568 0.3821 0.061 Uiso 1 calc R . .
C38 C -0.1592(13) 0.6011(15) 0.3392(7) 0.053(6) Uani 1 d . . .
H38 H -0.2130 0.5965 0.3442 0.063 Uiso 1 calc R . .
C33 C -0.0474(16) 0.2398(15) 0.1544(8) 0.058(7) Uani 1 d . . .
H33 H -0.0322 0.1882 0.1598 0.069 Uiso 1 calc R . .
C34 C -0.0833(14) 0.2569(13) 0.1193(6) 0.052(7) Uani 1 d . . .
H34 H -0.0846 0.2173 0.1021 0.062 Uiso 1 calc R . .
C54 C -0.4996(17) 0.7453(18) 0.2992(7) 0.034(3) Uani 1 d . . .
C55 C -0.4262(17) 0.6777(11) 0.2676(11) 0.118(15) Uani 1 d . . .
C60 C -0.4372(14) 0.6337(16) 0.3072(11) 0.094(13) Uani 1 d . . .
C59 C -0.3951(11) 0.5654(11) 0.3073(3) 0.051(5) Uani 1 d . . .
H59 H -0.3952 0.5350 0.3280 0.061 Uiso 1 calc R . .
C56 C -0.3822(14) 0.626(3) 0.2436(8) 0.110(14) Uani 1 d . . .
H56 H -0.3842 0.6396 0.2196 0.131 Uiso 1 calc R . .
N12 N 0.1173(12) 0.6911(10) 0.3135(5) 0.045(5) Uani 1 d . . .
C27 C -0.1944(15) 0.7038(15) 0.1765(9) 0.061(7) Uani 1 d . . .
H27 H -0.2231 0.7399 0.1629 0.073 Uiso 1 calc R . .
C26 C -0.1713(12) 0.7215(13) 0.2100(7) 0.043(5) Uani 1 d . . .
H26 H -0.1842 0.7703 0.2199 0.052 Uiso 1 calc R . .
C25 C -0.1286(10) 0.6670(9) 0.2292(5) 0.025(4) Uani 1 d . . .
H25 H -0.1121 0.6813 0.2519 0.031 Uiso 1 calc R . .
N14 N -0.4861(5) 0.6884(5) 0.3215(2) 0.0403(19) Uani 1 d . . .
C44 C 0.2552(16) 0.7197(14) 0.2908(6) 0.054(7) Uani 1 d . . .
H44 H 0.2660 0.7555 0.3090 0.065 Uiso 1 calc R . .
C45 C 0.3085(14) 0.7077(15) 0.2670(6) 0.051(7) Uani 1 d . . .
H45 H 0.3572 0.7336 0.2670 0.061 Uiso 1 calc R . .
C46 C 0.2866(14) 0.6519(12) 0.2411(7) 0.060(7) Uani 1 d . . .
H46 H 0.3244 0.6404 0.2239 0.071 Uiso 1 calc R . .
C43 C 0.1805(12) 0.6809(13) 0.2907(6) 0.037(5) Uani 1 d . . .
N13 N -0.4719(5) 0.7476(5) 0.2692(2) 0.0400(19) Uani 1 d . . .
H13A H -0.4787 0.7830 0.2530 0.048 Uiso 1 calc R . .
C53 C -0.5538(12) 0.8257(15) 0.3097(6) 0.077(7) Uani 1 d . . .
N15 N -0.5726(11) 0.8188(12) 0.3431(7) 0.087(8) Uani 1 d . . .
C52 C -0.5704(17) 0.8740(17) 0.2943(9) 0.103(11) Uani 1 d . . .
H52 H -0.5446 0.8686 0.2725 0.123 Uiso 1 calc R . .
C51 C -0.605(2) 0.9279(19) 0.2928(17) 0.28(4) Uani 1 d . . .
H51 H -0.6146 0.9586 0.2727 0.337 Uiso 1 calc R . .
C49 C -0.621(2) 0.859(2) 0.3603(10) 0.123(14) Uani 1 d . . .
H49 H -0.6433 0.8478 0.3823 0.148 Uiso 1 calc R . .
C50 C -0.637(3) 0.944(2) 0.3329(18) 0.25(4) Uani 1 d . . .
H50 H -0.6600 0.9910 0.3405 0.306 Uiso 1 calc R . .

loop_
_atom_site_aniso_label
_atom_site_aniso_U_11
_atom_site_aniso_U_22
_atom_site_aniso_U_33
_atom_site_aniso_U_23
_atom_site_aniso_U_13
_atom_site_aniso_U_12
Eu1 0.0290(8) 0.0328(9) 0.0302(8) 0.000 0.000 0.0029(7)
Eu2 0.0299(8) 0.0315(9) 0.0213(6) 0.000 0.000 -0.0010(7)
N4 0.010(5) 0.037(7) 0.019(6) -0.003(5) 0.001(4) 0.002(5)
N2 0.059(11) 0.027(8) 0.018(7) -0.011(6) 0.002(6) -0.008(7)
N1 0.076(12) 0.028(9) 0.078(11) -0.005(8) -0.033(9) -0.012(8)
N5 0.016(9) 0.042(10) 0.069(12) -0.009(9) 0.000(8) -0.004(7)
C5 0.014(7) 0.042(11) 0.057(12) 0.021(8) 0.004(7) 0.005(7)
C6 0.035(10) 0.025(9) 0.036(10) 0.014(8) 0.014(8) -0.006(8)
C4 0.036(8) 0.041(10) 0.037(9) 0.009(7) -0.022(7) 0.002(6)
C14 0.019(8) 0.050(11) 0.034(8) 0.000(8) -0.011(7) 0.010(7)
C13 0.042(11) 0.026(7) 0.034(9) -0.002(7) 0.000(8) 0.009(7)
C1 0.030(9) 0.012(7) 0.076(13) -0.017(7) 0.017(8) -0.001(6)
C31 0.037(8) 0.029(9) 0.008(7) -0.007(5) -0.012(5) -0.004(6)
N3 0.057(11) 0.035(9) 0.032(9) 0.010(7) -0.015(7) -0.001(8)
C21 0.050(15) 0.077(15) 0.060(13) -0.030(10) -0.011(11) -0.022(11)
C17 0.060(13) 0.055(11) 0.014(7) -0.013(6) 0.023(7) 0.003(9)
N9 0.049(9) 0.051(10) 0.011(6) 0.000(6) -0.008(5) 0.005(7)
C22 0.033(10) 0.061(13) 0.042(10) -0.014(11) -0.003(9) -0.016(9)
C37 0.048(12) 0.058(12) 0.010(6) -0.007(6) 0.003(7) -0.007(8)
C7 0.027(8) 0.048(12) 0.041(10) 0.021(9) 0.004(7) 0.012(8)
C23 0.028(10) 0.065(14) 0.057(13) 0.013(10) -0.006(9) -0.010(9)
C8 0.047(10) 0.016(8) 0.067(14) 0.014(8) 0.010(8) 0.013(7)
C18 0.053(12) 0.026(8) 0.027(7) -0.012(5) -0.005(7) 0.004(7)
N6 0.030(8) 0.035(7) 0.059(10) -0.011(6) 0.009(7) 0.004(6)
C3 0.049(10) 0.070(13) 0.028(8) 0.002(8) -0.007(7) -0.010(8)
C10 0.070(12) 0.010(6) 0.036(8) 0.003(5) 0.006(7) -0.005(6)
C2 0.039(8) 0.052(11) 0.025(7) -0.016(7) 0.007(6) 0.000(7)
C15 0.024(9) 0.047(10) 0.036(8) -0.003(7) 0.005(7) 0.014(7)
C36 0.031(8) 0.014(6) 0.042(10) 0.000(5) 0.000(6) 0.004(5)
C9 0.057(13) 0.027(11) 0.091(18) 0.013(10) 0.031(12) 0.009(9)
N10 0.038(8) 0.009(5) 0.007(4) 0.002(3) -0.002(4) -0.008(4)
C12 0.028(8) 0.013(7) 0.045(9) 0.003(6) 0.012(6) 0.008(6)
C20 0.069(14) 0.051(10) 0.017(7) 0.004(7) -0.020(8) 0.007(9)
C16 0.050(12) 0.022(8) 0.055(11) -0.001(7) 0.006(9) 0.001(8)
C19 0.031(11) 0.043(11) 0.049(14) 0.005(9) 0.003(9) 0.015(9)
C24 0.074(15) 0.056(13) 0.038(10) -0.012(9) -0.021(10) 0.000(10)
C47 0.052(15) 0.043(12) 0.081(15) 0.017(11) -0.033(12) -0.009(10)
C11 0.070(12) 0.027(9) 0.019(7) -0.022(7) -0.006(7) 0.009(8)
N7 0.034(8) 0.041(9) 0.011(6) -0.002(6) 0.004(5) -0.003(7)
N11 0.037(9) 0.020(7) 0.042(9) -0.009(6) -0.007(7) -0.016(6)
C40 0.058(12) 0.044(10) 0.040(9) 0.004(7) 0.018(8) 0.002(8)
C58 0.058(9) 0.056(10) 0.064(9) -0.006(8) -0.009(7) 0.027(7)
C29 0.029(7) 0.017(7) 0.043(9) -0.016(6) -0.003(6) 0.000(5)
C30 0.028(9) 0.033(10) 0.015(8) 0.007(7) -0.008(6) 0.012(7)
C57 0.035(8) 0.112(17) 0.063(9) -0.003(9) 0.008(7) 0.000(9)
N8 0.047(9) 0.076(12) 0.030(8) -0.005(7) -0.008(6) 0.003(9)
C41 0.032(10) 0.067(13) 0.004(6) -0.002(6) 0.011(6) 0.003(8)
C48 0.038(9) 0.039(9) 0.027(8) -0.003(6) -0.002(7) 0.015(7)
C35 0.032(9) 0.041(10) 0.069(12) 0.010(8) -0.002(8) 0.006(7)
C42 0.050(13) 0.047(13) 0.023(10) -0.016(9) 0.008(8) -0.018(10)
C28 0.039(9) 0.036(10) 0.027(10) -0.005(8) -0.006(7) -0.004(8)
C32 0.047(13) 0.073(15) 0.034(10) -0.014(10) -0.019(9) 0.001(10)
C39 0.059(13) 0.047(11) 0.046(10) 0.002(8) 0.034(9) 0.001(9)
C38 0.022(9) 0.059(13) 0.077(15) 0.009(11) 0.008(9) 0.003(8)
C33 0.060(15) 0.035(12) 0.077(15) -0.003(10) 0.010(11) 0.012(10)
C34 0.082(15) 0.039(12) 0.036(9) -0.027(9) 0.004(9) -0.012(11)
C54 0.031(4) 0.038(7) 0.033(7) 0.000(5) -0.001(4) -0.005(4)
C55 0.11(2) 0.028(9) 0.22(3) 0.050(15) -0.13(2) -0.026(11)
C60 0.035(11) 0.055(16) 0.19(3) -0.062(19) 0.036(15) -0.005(12)
C59 0.068(12) 0.045(11) 0.039(6) 0.006(6) 0.006(6) 0.008(8)
C56 0.048(13) 0.21(4) 0.072(16) -0.068(19) 0.003(12) 0.032(18)
N12 0.064(12) 0.032(9) 0.040(10) 0.012(7) -0.011(9) -0.013(8)
C27 0.059(14) 0.045(13) 0.079(17) 0.018(13) -0.016(14) -0.003(10)
C26 0.040(11) 0.024(9) 0.065(13) -0.004(8) -0.019(9) 0.001(8)
C25 0.032(8) 0.010(6) 0.035(9) -0.015(6) 0.010(7) -0.002(5)
N14 0.035(5) 0.040(5) 0.046(5) 0.010(4) 0.000(4) -0.010(4)
C44 0.086(17) 0.043(11) 0.033(11) 0.010(8) -0.020(10) -0.020(10)
C45 0.054(13) 0.065(15) 0.035(11) 0.015(10) -0.026(9) -0.031(11)
C46 0.072(14) 0.033(9) 0.074(14) 0.021(9) 0.026(10) -0.003(9)
C43 0.034(9) 0.038(10) 0.040(10) 0.016(7) 0.003(7) 0.012(7)
N13 0.037(5) 0.045(5) 0.038(4) 0.012(4) -0.005(3) -0.007(4)
C53 0.060(11) 0.098(16) 0.073(13) -0.047(12) 0.023(10) -0.034(11)
N15 0.062(11) 0.087(15) 0.111(16) -0.035(12) -0.001(10) 0.024(9)
C52 0.076(17) 0.080(18) 0.15(2) 0.056(17) 0.001(15) -0.007(14)
C51 0.16(3) 0.042(16) 0.64(9) 0.08(3) -0.26(5) -0.025(16)
C49 0.17(3) 0.12(3) 0.079(19) -0.012(17) 0.01(2) -0.05(3)
C50 0.24(5) 0.08(3) 0.44(9) -0.15(4) -0.06(5) 0.02(3)

loop_
_atom_type_symbol
_atom_type_description
_atom_type_scat_dispersion_real
_atom_type_scat_dispersion_imag
_atom_type_scat_source
C C 0.0033 0.0016 'International Tables Vol C Tables 4.2.6.8 and 6.1.1.4'
H H 0.0000 0.0000 'International Tables Vol C Tables 4.2.6.8 and 6.1.1.4'
N N 0.0061 0.0033 'International Tables Vol C Tables 4.2.6.8 and 6.1.1.4'
Eu Eu -0.1578 3.6682 'International Tables Vol C Tables 4.2.6.8 and 6.1.1.4'

loop_
_geom_angle_atom_site_label_1
_geom_angle_atom_site_label_2
_geom_angle_atom_site_label_3
_geom_angle
_geom_angle_site_symmetry_1
_geom_angle_site_symmetry_3
_geom_angle_publ_flag
N4 Eu1 N4 74.0(6) . 3_655 ?
N4 Eu1 N2 148.1(4) . 3_655 ?
N4 Eu1 N2 75.8(4) 3_655 3_655 ?
N4 Eu1 N2 75.8(4) . . ?
N4 Eu1 N2 148.1(4) 3_655 . ?
N2 Eu1 N2 135.6(7) 3_655 . ?
N4 Eu1 N5 65.1(5) . . ?
N4 Eu1 N5 76.5(5) 3_655 . ?
N2 Eu1 N5 98.0(6) 3_655 . ?
N2 Eu1 N5 99.8(6) . . ?
N4 Eu1 N5 76.5(5) . 3_655 ?
N4 Eu1 N5 65.1(5) 3_655 3_655 ?
N2 Eu1 N5 99.8(6) 3_655 3_655 ?
N2 Eu1 N5 98.0(6) . 3_655 ?
N5 Eu1 N5 131.6(9) . 3_655 ?
N4 Eu1 N1 128.8(5) . . ?
N4 Eu1 N1 129.4(5) 3_655 . ?
N2 Eu1 N1 79.3(6) 3_655 . ?
N2 Eu1 N1 65.7(5) . . ?
N5 Eu1 N1 151.0(6) . . ?
N5 Eu1 N1 76.8(6) 3_655 . ?
N4 Eu1 N1 129.4(5) . 3_655 ?
N4 Eu1 N1 128.8(5) 3_655 3_655 ?
N2 Eu1 N1 65.7(5) 3_655 3_655 ?
N2 Eu1 N1 79.3(6) . 3_655 ?
N5 Eu1 N1 76.8(6) . 3_655 ?
N5 Eu1 N1 151.0(6) 3_655 3_655 ?
N1 Eu1 N1 75.8(8) . 3_655 ?
N11 Eu2 N11 133.5(8) . 3_565 ?
N11 Eu2 N10 65.7(5) . . ?
N11 Eu2 N10 77.7(5) 3_565 . ?
N11 Eu2 N10 77.7(5) . 3_565 ?
N11 Eu2 N10 65.7(5) 3_565 3_565 ?
N10 Eu2 N10 75.7(5) . 3_565 ?
N11 Eu2 N7 99.6(5) . 3_565 ?
N11 Eu2 N7 98.0(5) 3_565 3_565 ?
N10 Eu2 N7 149.8(4) . 3_565 ?
N10 Eu2 N7 75.4(4) 3_565 3_565 ?
N11 Eu2 N7 98.0(5) . . ?
N11 Eu2 N7 99.6(5) 3_565 . ?
N10 Eu2 N7 75.4(4) . . ?
N10 Eu2 N7 149.8(4) 3_565 . ?
N7 Eu2 N7 134.4(6) 3_565 . ?
N11 Eu2 N8 77.9(6) . 3_565 ?
N11 Eu2 N8 147.9(6) 3_565 3_565 ?
N10 Eu2 N8 131.0(5) . 3_565 ?
N10 Eu2 N8 128.2(5) 3_565 3_565 ?
N7 Eu2 N8 64.7(6) 3_565 3_565 ?
N7 Eu2 N8 78.6(5) . 3_565 ?
N11 Eu2 N8 147.9(6) . . ?
N11 Eu2 N8 77.9(6) 3_565 . ?
N10 Eu2 N8 128.2(5) . . ?
N10 Eu2 N8 131.0(5) 3_565 . ?
N7 Eu2 N8 78.6(5) 3_565 . ?
N7 Eu2 N8 64.7(6) . . ?
N8 Eu2 N8 72.4(9) 3_565 . ?
C13 N4 C19 101.8(16) . . ?
C13 N4 Eu1 135.4(12) . . ?
C19 N4 Eu1 121.7(10) . . ?
C6 N2 C12 104.6(16) . . ?
C6 N2 Eu1 118.7(12) . . ?
C12 N2 Eu1 135.7(12) . . ?
C5 N1 C1 122.1(18) . . ?
C5 N1 Eu1 117.6(13) . . ?
C1 N1 Eu1 120.0(14) . . ?
C24 N5 C20 121.4(19) . . ?
C24 N5 Eu1 122.6(15) . . ?
C20 N5 Eu1 115.3(14) . . ?
N1 C5 C4 119.0(18) . . ?
N1 C5 C6 114.0(17) . . ?
C4 C5 C6 127.0(16) . . ?
N3 C6 N2 118.6(18) . . ?
N3 C6 C5 118.0(18) . . ?
N2 C6 C5 123.4(17) . . ?
C3 C4 C5 125.1(18) . . ?
C3 C4 H4 117.3 . . ?
C5 C4 H4 117.7 . . ?
C13 C14 C15 124(2) . . ?
C13 C14 H14 117.9 . . ?
C15 C14 H14 118.2 . . ?
C14 C13 N4 139(2) . . ?
C14 C13 C18 116.7(19) . . ?
N4 C13 C18 104.1(17) . . ?
C2 C1 N1 119(2) . . ?
C2 C1 H1 120.3 . . ?
N1 C1 H1 120.4 . . ?
C36 C31 N8 113.3(19) . . ?
C36 C31 C32 121.4(18) . . ?
N8 C31 C32 125.3(17) . . ?
C6 N3 C7 103.2(17) . . ?
C22 C21 C20 123(2) . . ?
C22 C21 H21 118.7 . . ?
C20 C21 H21 118.6 . . ?
C16 C17 C18 124.8(17) . . ?
C16 C17 H17 117.6 . . ?
C18 C17 H17 117.7 . . ?
C30 N9 C36 98.5(14) . . ?
C30 N9 H9A 130.6 . . ?
C36 N9 H9A 130.9 . . ?
C21 C22 C23 119(2) . . ?
C21 C22 H22 120.2 . . ?
C23 C22 H22 120.4 . . ?
N10 C37 C38 126.6(19) . . ?
N10 C37 H37 116.7 . . ?
C38 C37 H37 116.8 . . ?
N3 C7 C8 132(2) . . ?
N3 C7 C12 109.4(17) . . ?
C8 C7 C12 117(2) . . ?
C22 C23 C24 118(2) . . ?
C22 C23 H23 121.0 . . ?
C24 C23 H23 120.9 . . ?
C9 C8 C7 115(2) . . ?
C9 C8 H8 122.8 . . ?
C7 C8 H8 122.4 . . ?
N6 C18 C17 145.1(19) . . ?
N6 C18 C13 104.6(17) . . ?
C17 C18 C13 110.0(17) . . ?
C19 N6 C18 110.9(19) . . ?
C4 C3 C2 116(2) . . ?
C4 C3 H3 122.3 . . ?
C2 C3 H3 122.1 . . ?
C11 C10 C9 117.4(19) . . ?
C11 C10 H10 122.0 . . ?
C9 C10 H10 120.6 . . ?
C1 C2 C3 115.9(19) . . ?
C1 C2 H2 122.1 . . ?
C3 C2 H2 122.0 . . ?
C16 C15 C14 121(2) . . ?
C16 C15 H15 119.4 . . ?
C14 C15 H15 119.3 . . ?
C31 C36 C35 134.4(19) . . ?
C31 C36 N9 108.3(18) . . ?
C35 C36 N9 117.2(17) . . ?
C8 C9 C10 127(2) . . ?
C8 C9 H9 115.8 . . ?
C10 C9 H9 116.8 . . ?
C37 N10 C41 115.6(14) . . ?
C37 N10 Eu2 127.8(11) . . ?
C41 N10 Eu2 116.5(10) . . ?
C11 C12 N2 133.3(18) . . ?
C11 C12 C7 122.4(17) . . ?
N2 C12 C7 103.0(17) . . ?
N5 C20 C19 118.0(19) . . ?
N5 C20 C21 115(2) . . ?
C19 C20 C21 126(2) . . ?
C17 C16 C15 123(2) . . ?
C17 C16 H16 118.6 . . ?
C15 C16 H16 118.2 . . ?
N6 C19 C20 126(2) . . ?
N6 C19 N4 117.9(18) . . ?
C20 C19 N4 115.6(18) . . ?
N5 C24 C23 123(2) . . ?
N5 C24 H24 118.2 . . ?
C23 C24 H24 118.7 . . ?
C46 C47 C48 116(2) . . ?
C46 C47 H47 121.7 . . ?
C48 C47 H47 122.4 . . ?
C12 C11 C10 120.1(18) . . ?
C12 C11 H11 119.8 . . ?
C10 C11 H11 120.1 . . ?
C29 N7 C25 114.2(15) . . ?
C29 N7 Eu2 118.0(12) . . ?
C25 N7 Eu2 125.9(11) . . ?
C48 N11 C42 99.9(15) . . ?
C48 N11 Eu2 138.6(13) . . ?
C42 N11 Eu2 121.5(13) . . ?
C41 C40 C39 111(2) . . ?
C41 C40 H40 124.2 . . ?
C39 C40 H40 124.4 . . ?
C59 C58 C57 123(2) . . ?
C59 C58 H58 118.4 . . ?
C57 C58 H58 118.5 . . ?
N7 C29 C28 126.7(16) . . ?
N7 C29 C30 114.7(15) . . ?
C28 C29 C30 118.3(16) . . ?
N8 C30 N9 110.5(17) . . ?
N8 C30 C29 125.9(17) . . ?
N9 C30 C29 122.8(14) . . ?
C56 C57 C58 125(3) . . ?
C56 C57 H57 118.4 . . ?
C58 C57 H57 116.9 . . ?
C30 N8 C31 109.0(18) . . ?
C30 N8 Eu2 113.1(14) . . ?
C31 N8 Eu2 137.0(14) . . ?
N10 C41 C42 119.4(15) . . ?
N10 C41 C40 124.7(16) . . ?
C42 C41 C40 115.9(18) . . ?
C43 C48 N11 112.3(19) . . ?
C43 C48 C47 116(2) . . ?
N11 C48 C47 129(2) . . ?
C36 C35 C34 109.3(19) . . ?
C36 C35 H35 125.3 . . ?
C34 C35 H35 125.4 . . ?
N12 C42 N11 116.2(19) . . ?
N12 C42 C41 127.2(19) . . ?
N11 C42 C41 116.6(18) . . ?
C29 C28 C27 117.3(19) . . ?
C29 C28 H28 121.5 . . ?
C27 C28 H28 121.2 . . ?
C33 C32 C31 112.0(19) . . ?
C33 C32 H32 124.0 . . ?
C31 C32 H32 124.0 . . ?
C38 C39 C40 118(2) . . ?
C38 C39 H39 121.0 . . ?
C40 C39 H39 121.1 . . ?
C39 C38 C37 121(2) . . ?
C39 C38 H38 119.7 . . ?
C37 C38 H38 119.6 . . ?
C32 C33 C34 121(2) . . ?
C32 C33 H33 119.5 . . ?
C34 C33 H33 119.4 . . ?
C35 C34 C33 121.5(19) . . ?
C35 C34 H34 118.9 . . ?
C33 C34 H34 119.5 . . ?
N13 C54 N14 124(2) . . ?
N13 C54 C53 114(2) . . ?
N14 C54 C53 123(2) . . ?
N13 C55 C56 144(3) . . ?
N13 C55 C60 106(3) . . ?
C56 C55 C60 110(2) . . ?
N14 C60 C59 154(4) . . ?
N14 C60 C55 97(3) . . ?
C59 C60 C55 109(2) . . ?
C58 C59 C60 124(2) . . ?
C58 C59 H59 118.2 . . ?
C60 C59 H59 117.9 . . ?
C57 C56 C55 128(3) . . ?
C57 C56 H56 115.4 . . ?
C55 C56 H56 116.7 . . ?
C42 N12 C43 102.2(19) . . ?
C26 C27 C28 118(2) . . ?
C26 C27 H27 121.0 . . ?
C28 C27 H27 121.3 . . ?
C27 C26 C25 120(2) . . ?
C27 C26 H26 120.2 . . ?
C25 C26 H26 120.2 . . ?
C26 C25 N7 124.3(17) . . ?
C26 C25 H25 117.7 . . ?
N7 C25 H25 118.0 . . ?
C54 N14 C60 111(2) . . ?
C45 C44 C43 123(2) . . ?
C45 C44 H44 118.2 . . ?
C43 C44 H44 118.7 . . ?
C44 C45 C46 114(2) . . ?
C44 C45 H45 123.4 . . ?
C46 C45 H45 122.7 . . ?
C47 C46 C45 127(2) . . ?
C47 C46 H46 115.9 . . ?
C45 C46 H46 116.9 . . ?
C48 C43 N12 108.4(19) . . ?
C48 C43 C44 122(2) . . ?
N12 C43 C44 129(2) . . ?
C54 N13 C55 103(2) . . ?
C54 N13 H13A 127.8 . . ?
C55 N13 H13A 129.3 . . ?
C52 C53 N15 123(3) . . ?
C52 C53 C54 130(3) . . ?
N15 C53 C54 107(2) . . ?
C49 N15 C53 128(3) . . ?
C53 C52 C51 146(5) . . ?
C53 C52 H52 107.6 . . ?
C51 C52 H52 105.9 . . ?
C52 C51 C50 106(4) . . ?
C52 C51 H51 127.5 . . ?
C50 C51 H51 126.9 . . ?
N15 C49 C50 104(3) . . ?
N15 C49 H49 127.9 . . ?
C50 C49 H49 128.4 . . ?
C51 C50 C49 111(3) . . ?
C51 C50 H50 124.4 . . ?
C49 C50 H50 124.8 . . ?

loop_
_geom_bond_atom_site_label_1
_geom_bond_atom_site_label_2
_geom_bond_distance
_geom_bond_site_symmetry_2
_geom_bond_publ_flag
Eu1 N4 2.436(14) . ?
Eu1 N4 2.436(14) 3_655 ?
Eu1 N2 2.458(17) 3_655 ?
Eu1 N2 2.458(17) . ?
Eu1 N5 2.604(18) . ?
Eu1 N5 2.604(18) 3_655 ?
Eu1 N1 2.669(17) . ?
Eu1 N1 2.669(17) 3_655 ?
Eu2 N11 2.432(13) . ?
Eu2 N11 2.432(13) 3_565 ?
Eu2 N10 2.547(12) . ?
Eu2 N10 2.547(12) 3_565 ?
Eu2 N7 2.591(17) 3_565 ?
Eu2 N7 2.591(16) . ?
Eu2 N8 2.614(18) 3_565 ?
Eu2 N8 2.614(18) . ?
N4 C13 1.38(3) . ?
N4 C19 1.44(3) . ?
N2 C6 1.34(3) . ?
N2 C12 1.40(2) . ?
N1 C5 1.31(3) . ?
N1 C1 1.42(3) . ?
N5 C24 1.26(3) . ?
N5 C20 1.40(3) . ?
C5 C4 1.31(3) . ?
C5 C6 1.52(3) . ?
C6 N3 1.31(3) . ?
C4 C3 1.30(3) . ?
C4 H4 0.9300 . ?
C14 C13 1.35(3) . ?
C14 C15 1.36(3) . ?
C14 H14 0.9300 . ?
C13 C18 1.64(3) . ?
C1 C2 1.33(3) . ?
C1 H1 0.9300 . ?
C31 C36 1.20(3) . ?
C31 N8 1.33(3) . ?
C31 C32 1.48(3) . ?
N3 C7 1.36(3) . ?
C21 C22 1.30(3) . ?
C21 C20 1.45(3) . ?
C21 H21 0.9300 . ?
C17 C16 1.30(3) . ?
C17 C18 1.46(3) . ?
C17 H17 0.9300 . ?
N9 C30 1.44(2) . ?
N9 C36 1.48(2) . ?
N9 H9A 0.8600 . ?
C22 C23 1.38(4) . ?
C22 H22 0.9300 . ?
C37 N10 1.23(2) . ?
C37 C38 1.40(3) . ?
C37 H37 0.9300 . ?
C7 C8 1.42(3) . ?
C7 C12 1.50(3) . ?
C23 C24 1.41(3) . ?
C23 H23 0.9300 . ?
C8 C9 1.42(3) . ?
C8 H8 0.9300 . ?
C18 N6 1.29(3) . ?
N6 C19 1.24(3) . ?
C3 C2 1.53(3) . ?
C3 H3 0.9300 . ?
C10 C11 1.37(2) . ?
C10 C9 1.39(3) . ?
C10 H10 0.9300 . ?
C2 H2 0.9300 . ?
C15 C16 1.33(3) . ?
C15 H15 0.9300 . ?
C36 C35 1.40(3) . ?
C9 H9 0.9300 . ?
N10 C41 1.35(2) . ?
C12 C11 1.36(2) . ?
C20 C19 1.43(3) . ?
C16 H16 0.9300 . ?
C24 H24 0.9300 . ?
C47 C46 1.35(3) . ?
C47 C48 1.43(3) . ?
C47 H47 0.9300 . ?
C11 H11 0.9300 . ?
N7 C29 1.31(2) . ?
N7 C25 1.40(2) . ?
N11 C48 1.37(3) . ?
N11 C42 1.37(3) . ?
C40 C41 1.46(3) . ?
C40 C39 1.48(3) . ?
C40 H40 0.9300 . ?
C58 C59 1.30(3) . ?
C58 C57 1.33(3) . ?
C58 H58 0.9300 . ?
C29 C28 1.37(3) . ?
C29 C30 1.50(2) . ?
C30 N8 1.24(2) . ?
C57 C56 1.00(4) . ?
C57 H57 0.9300 . ?
C41 C42 1.43(3) . ?
C48 C43 1.34(3) . ?
C35 C34 1.42(3) . ?
C35 H35 0.9300 . ?
C42 N12 1.35(3) . ?
C28 C27 1.45(3) . ?
C28 H28 0.9300 . ?
C32 C33 1.44(3) . ?
C32 H32 0.9300 . ?
C39 C38 1.27(4) . ?
C39 H39 0.9300 . ?
C38 H38 0.9300 . ?
C33 C34 1.48(3) . ?
C33 H33 0.9300 . ?
C34 H34 0.9300 . ?
C54 N13 1.22(3) . ?
C54 N14 1.30(3) . ?
C54 C53 1.68(4) . ?
C55 N13 1.41(3) . ?
C55 C56 1.45(5) . ?
C55 C60 1.68(5) . ?
C60 N14 1.35(2) . ?
C60 C59 1.35(3) . ?
C59 H59 0.9300 . ?
C56 H56 0.9300 . ?
N12 C43 1.38(3) . ?
C27 C26 1.35(4) . ?
C27 H27 0.9300 . ?
C26 C25 1.37(3) . ?
C26 H26 0.9300 . ?
C25 H25 0.9300 . ?
C44 C45 1.28(4) . ?
C44 C43 1.42(3) . ?
C44 H44 0.9300 . ?
C45 C46 1.40(3) . ?
C45 H45 0.9300 . ?
C46 H46 0.9300 . ?
N13 H13A 0.8600 . ?
C53 C52 1.04(4) . ?
C53 N15 1.30(3) . ?
N15 C49 1.24(4) . ?
C52 C51 1.08(4) . ?
C52 H52 0.9300 . ?
C51 C50 1.62(8) . ?
C51 H51 0.9300 . ?
C49 C50 1.78(7) . ?
C49 H49 0.9300 . ?
C50 H50 0.9300 . ?
